data_7707220
loop_
_publ_author_name
'Buchner, Magnus R.'
'M\"uller, Matthias'

_publ_section_title
;
 Ethylenediamine complexes of the beryllium halides and pseudo-halides.
;
_journal_issue 21
_journal_name_full 'Dalton transactions (Cambridge, England : 2003)'
_journal_page_first 7246
_journal_page_last 7255
_journal_paper_doi 10.1039/d1dt01154e
_journal_volume 50
_journal_year 2021
_chemical_formula_moiety '4(C4 H16 Be N4), 7(C N S), Cl'
_chemical_formula_sum 'C23 H64 Be4 Cl N23 S7'
_chemical_formula_weight 958.88
_space_group_crystal_system monoclinic
_space_group_IT_number 14
_space_group_name_Hall '-P 2yn'
_space_group_name_H-M_alt 'P 1 21/n 1'
_atom_sites_solution_hydrogens geom
_audit_creation_method SHELXL-2018/3
_audit_update_record
;
2021-04-07 deposited with the CCDC.	2021-04-27 downloaded from the CCDC.
;
_cell_angle_alpha 90
_cell_angle_beta 90.1850(10)
_cell_angle_gamma 90
_cell_formula_units_Z 8
_cell_length_a 13.9529(2)
_cell_length_b 14.0186(3)
_cell_length_c 48.6062(7)
_cell_measurement_reflns_used 62807
_cell_measurement_temperature 100(2)
_cell_measurement_theta_max 157.62
_cell_measurement_theta_min 7.28
_cell_volume 9507.3(3)
_computing_structure_refinement 'SHELXL-2018/3 (Sheldrick, 2018)'
_computing_structure_solution 'SHELXT 2018/2 (Sheldrick, 2018)'
_diffrn_ambient_temperature 100(2)
_diffrn_detector_area_resol_mean 5.81
_diffrn_measured_fraction_theta_full 0.975
_diffrn_measured_fraction_theta_max 0.949
_diffrn_measurement_device_type 'STOE STADIVARI'
_diffrn_radiation_type CuK\a
_diffrn_radiation_wavelength 1.54178
_diffrn_reflns_av_R_equivalents 0.0317
_diffrn_reflns_av_unetI/netI 0.0331
_diffrn_reflns_Laue_measured_fraction_full 0.975
_diffrn_reflns_Laue_measured_fraction_max 0.949
_diffrn_reflns_limit_h_max 11
_diffrn_reflns_limit_h_min -17
_diffrn_reflns_limit_k_max 15
_diffrn_reflns_limit_k_min -17
_diffrn_reflns_limit_l_max 61
_diffrn_reflns_limit_l_min -60
_diffrn_reflns_number 89378
_diffrn_reflns_point_group_measured_fraction_full 0.975
_diffrn_reflns_point_group_measured_fraction_max 0.949
_diffrn_reflns_theta_full 67.679
_diffrn_reflns_theta_max 78.499
_diffrn_reflns_theta_min 2.727
_diffrn_source 'GeniX 3D HF Cu'
_exptl_absorpt_coefficient_mu 3.970
_exptl_absorpt_correction_T_max 1.000
_exptl_absorpt_correction_T_min 1.000
_exptl_absorpt_correction_type multi-scan
_exptl_absorpt_process_details
;
STOE LANA, absorption correction by scaling of reflection intensities.
J. Koziskova, F. Hahn, J. Richter, J. Kozisek, "Comparison of different
absorption corrections on the model structure of tetrakis(\m~2~-acetato)-
diaqua-di-copper(II)", Acta Chimica Slovaca, vol. 9, no. 2, 2016, pp. 136 - 140.
Afterwards a spherical absorption correction was performed within STOE LANA.
;
_exptl_crystal_colour colorless
_exptl_crystal_density_diffrn 1.340
_exptl_crystal_description column
_exptl_crystal_F_000 4064
_exptl_crystal_size_max 0.04
_exptl_crystal_size_mid 0.03
_exptl_crystal_size_min 0.03
_refine_diff_density_max 1.020
_refine_diff_density_min -0.791
_refine_diff_density_rms 0.076
_refine_ls_extinction_method none
_refine_ls_goodness_of_fit_ref 1.031
_refine_ls_hydrogen_treatment constr
_refine_ls_matrix_type full
_refine_ls_number_parameters 1130
_refine_ls_number_reflns 19416
_refine_ls_number_restraints 363
_refine_ls_restrained_S_all 1.031
_refine_ls_R_factor_all 0.0775
_refine_ls_R_factor_gt 0.0554
_refine_ls_shift/su_max 0.002
_refine_ls_shift/su_mean 0.000
_refine_ls_structure_factor_coef Fsqd
_refine_ls_weighting_details 'w=1/[\s^2^(Fo^2^)+(0.0661P)^2^+16.5335P] where P=(Fo^2^+2Fc^2^)/3'
_refine_ls_weighting_scheme calc
_refine_ls_wR_factor_gt 0.1331
_refine_ls_wR_factor_ref 0.1498
_reflns_Friedel_coverage 0.000
_reflns_number_gt 15177
_reflns_number_total 19416
_reflns_threshold_expression 'I > 2\s(I)'
_cod_data_source_file d1dt01154e2.cif
_cod_data_source_block 2_CCDC1
_cod_depositor_comments 'Adding full bibliography for 7707219--7707225.cif.'
_cod_original_sg_symbol_H-M 'P 21/n'
_cod_database_code 7707220
_shelx_shelxl_version_number 2018/3
_shelx_space_group_comment
;
The symmetry employed for this shelxl refinement is uniquely defined
by the following loop, which should always be used as a source of
symmetry information in preference to the above space-group names.
They are only intended as comments.
;

loop_
_space_group_symop_operation_xyz
'x, y, z'
'-x+1/2, y+1/2, -z+1/2'
'-x, -y, -z'
'x-1/2, -y-1/2, z-1/2'

loop_
_atom_site_label
_atom_site_type_symbol
_atom_site_fract_x
_atom_site_fract_y
_atom_site_fract_z
_atom_site_U_iso_or_equiv
_atom_site_adp_type
_atom_site_occupancy
_atom_site_site_symmetry_order
_atom_site_calc_flag
_atom_site_refinement_flags_posn
_atom_site_refinement_flags_adp
_atom_site_refinement_flags_occupancy
_atom_site_disorder_assembly
_atom_site_disorder_group
Cl1 Cl 0.99981(5) 0.77648(6) 0.54261(2) 0.02789(17) Uani 1 1 d . . . . .
Cl2 Cl -0.00203(5) 0.70892(6) 0.29170(2) 0.02774(17) Uani 1 1 d . . . . .
S11 S 0.74294(6) 0.40926(6) 0.01549(2) 0.02672(17) Uani 1 1 d . . . . .
S7 S 1.00179(6) 0.90408(7) 0.12623(2) 0.03178(19) Uani 1 1 d . . . . .
S10 S 0.56129(6) 1.10215(7) 0.12087(2) 0.0331(2) Uani 1 1 d . . . . .
S8 S 1.20477(7) 1.08648(8) 0.23812(2) 0.0418(2) Uani 1 1 d . . . . .
S4 S 0.45193(7) 0.81913(7) 0.29183(2) 0.0380(2) Uani 1 1 d . . . . .
S3 S 0.49737(6) 0.90747(7) 0.37320(2) 0.03165(19) Uani 1 1 d . . . . .
S2 S 0.75818(6) 0.81214(6) 0.40252(2) 0.02806(18) Uani 1 1 d . . . . .
S1 S 0.74882(6) 0.39629(7) 0.51831(2) 0.03047(18) Uani 1 1 d . . . . .
S9 S 0.46353(6) 0.67320(6) 0.53960(2) 0.02937(18) Uani 1 1 d . . . . .
S6 S 0.79435(8) 0.40355(8) 0.24556(2) 0.0412(2) Uani 1 1 d . . . . .
N1 N 0.7199(2) 0.83592(19) 0.60675(5) 0.0248(6) Uani 1 1 d . . . . .
H1A H 0.666693 0.816700 0.615982 0.030 Uiso 1 1 calc R U . . .
H1B H 0.767661 0.847040 0.619142 0.030 Uiso 1 1 calc R U . . .
N34 N 0.75327(18) 0.66579(18) 0.44052(6) 0.0221(5) Uani 1 1 d . . . . .
N2 N 0.7663(2) 0.82304(19) 0.55499(5) 0.0242(6) Uani 1 1 d . . . . .
H2A H 0.821707 0.810222 0.545881 0.029 Uiso 1 1 calc R U . . .
H2B H 0.716127 0.814980 0.543207 0.029 Uiso 1 1 calc R U . . .
N35 N 0.4987(2) 0.7071(2) 0.37310(6) 0.0341(7) Uani 1 1 d . . . . .
N39 N 1.0017(2) 0.7033(2) 0.12537(6) 0.0355(7) Uani 1 1 d . . . . .
N43 N 0.7716(2) 0.6068(2) 0.02244(6) 0.0346(7) Uani 1 1 d . . . . .
N33 N 0.7274(2) 0.5959(2) 0.51857(6) 0.0349(7) Uani 1 1 d . . . . .
N36 N 0.5609(2) 0.6571(2) 0.28240(7) 0.0355(7) Uani 1 1 d . . . . .
N41 N 0.5568(2) 0.8496(2) 0.54086(8) 0.0408(8) Uani 1 1 d . . . . .
N40 N 1.2182(3) 0.8871(3) 0.23902(6) 0.0423(8) Uani 1 1 d . . . . .
N42 N 0.5619(2) 0.9021(3) 0.12323(7) 0.0442(8) Uani 1 1 d . . . . .
N3 N 0.85975(19) 0.6907(2) 0.59157(6) 0.0262(6) Uani 1 1 d . . . . .
H3A H 0.910357 0.715769 0.582274 0.031 Uiso 1 1 calc R U . . .
H3B H 0.871791 0.694616 0.609949 0.031 Uiso 1 1 calc R U . . .
N38 N 0.8099(3) 0.5971(3) 0.23388(8) 0.0591(11) Uani 1 1 d . . . . .
N4 N 0.68274(18) 0.65207(18) 0.57787(5) 0.0209(5) Uani 1 1 d . . . . .
H4A H 0.626291 0.658598 0.587000 0.025 Uiso 1 1 calc R U . . .
H4B H 0.670027 0.644532 0.559622 0.025 Uiso 1 1 calc R U . . .
N5 N 0.85219(19) 0.79885(19) 0.33810(5) 0.0227(5) Uani 1 1 d . . . . .
H5A H 0.861991 0.798117 0.356615 0.027 Uiso 1 1 calc R U . . .
H5B H 0.903510 0.771533 0.329696 0.027 Uiso 1 1 calc R U . . .
N6 N 0.67692(19) 0.83876(19) 0.32301(5) 0.0230(6) Uani 1 1 d . . . . .
H6A H 0.664567 0.844076 0.304679 0.028 Uiso 1 1 calc R U . . .
H6B H 0.620281 0.834569 0.332160 0.028 Uiso 1 1 calc R U . . .
N7 N 0.70694(19) 0.65739(18) 0.35348(5) 0.0208(5) Uani 1 1 d . . . . .
H7A H 0.751998 0.647135 0.366731 0.025 Uiso 1 1 calc R U . . .
H7B H 0.652356 0.678676 0.361635 0.025 Uiso 1 1 calc R U . . .
N8 N 0.7634(2) 0.66146(19) 0.30231(5) 0.0235(6) Uani 1 1 d . . . . .
H8A H 0.715117 0.667733 0.289795 0.028 Uiso 1 1 calc R U . . .
H8B H 0.820282 0.672271 0.293769 0.028 Uiso 1 1 calc R U . . .
N9 N 0.42178(18) 0.80939(18) 0.47771(5) 0.0199(5) Uani 1 1 d . . . . .
H9A H 0.362073 0.806730 0.470159 0.024 Uiso 1 1 calc R U . . .
H9B H 0.419181 0.785813 0.495133 0.024 Uiso 1 1 calc R U . . .
N10 N 0.56224(18) 0.84160(18) 0.44382(5) 0.0193(5) Uani 1 1 d . . . . .
H10A H 0.621509 0.847895 0.451476 0.023 Uiso 1 1 calc R U . . .
H10B H 0.568752 0.833603 0.425345 0.023 Uiso 1 1 calc R U . . .
N11 N 0.57431(19) 0.66724(18) 0.47601(5) 0.0213(5) Uani 1 1 d . . . . .
H11A H 0.636857 0.676035 0.471402 0.026 Uiso 1 1 calc R U . . .
H11B H 0.567944 0.675570 0.494479 0.026 Uiso 1 1 calc R U . . .
N12 N 0.45048(19) 0.66450(18) 0.43558(5) 0.0202(5) Uani 1 1 d . . . . .
H12A H 0.388971 0.651319 0.440452 0.024 Uiso 1 1 calc R U . . .
H12B H 0.450803 0.687773 0.418107 0.024 Uiso 1 1 calc R U . . .
N13 N 0.91744(18) 0.69941(18) 0.48320(5) 0.0195(5) Uani 1 1 d . . . . .
H13A H 0.918365 0.727357 0.500098 0.023 Uiso 1 1 calc R U . . .
H13B H 0.856820 0.702163 0.476287 0.023 Uiso 1 1 calc R U . . .
N14 N 1.0379(2) 0.65184(19) 0.44453(5) 0.0241(6) Uani 1 1 d . . . . .
H14A H 1.029490 0.657411 0.426023 0.029 Uiso 1 1 calc R U . . .
H14B H 1.101233 0.641886 0.448030 0.029 Uiso 1 1 calc R U . . .
N15 N 1.08621(18) 0.81336(19) 0.47924(5) 0.0215(5) Uani 1 1 d . . . . .
H15A H 1.091359 0.790611 0.496722 0.026 Uiso 1 1 calc R U . . .
H15B H 1.143952 0.807792 0.470744 0.026 Uiso 1 1 calc R U . . .
N16 N 0.9527(2) 0.84996(19) 0.44313(6) 0.0255(6) Uani 1 1 d . . . . .
H16A H 0.954931 0.838512 0.424710 0.031 Uiso 1 1 calc R U . . .
H16B H 0.890776 0.861239 0.447965 0.031 Uiso 1 1 calc R U . . .
N17 N 0.26009(19) 0.84409(18) 0.35331(5) 0.0220(5) Uani 1 1 d . . . . .
H17A H 0.212809 0.849228 0.366079 0.026 Uiso 1 1 calc R U . . .
H17B H 0.317516 0.840175 0.362165 0.026 Uiso 1 1 calc R U . . .
N18 N 0.2117(2) 0.8031(2) 0.30268(5) 0.0254(6) Uani 1 1 d . . . . .
H18A H 0.261435 0.802414 0.290620 0.031 Uiso 1 1 calc R U . . .
H18B H 0.159836 0.775339 0.294572 0.031 Uiso 1 1 calc R U . . .
N19 N 0.1523(2) 0.6701(2) 0.34385(6) 0.0262(6) Uani 1 1 d . . . . .
H19A H 0.140465 0.679175 0.362062 0.031 Uiso 1 1 calc R U . . .
H19B H 0.097199 0.680509 0.334219 0.031 Uiso 1 1 calc R U . . .
N20 N 0.3328(2) 0.66118(19) 0.33056(5) 0.0239(6) Uani 1 1 d . . . . .
H20A H 0.346800 0.648369 0.312668 0.029 Uiso 1 1 calc R U . . .
H20B H 0.386768 0.682872 0.339075 0.029 Uiso 1 1 calc R U . . .
N21 N 0.9601(2) 0.65596(19) 0.18824(5) 0.0250(6) Uani 1 1 d . . . . .
H21A H 0.899185 0.641543 0.193461 0.030 Uiso 1 1 calc R U . . .
H21B H 0.958684 0.677960 0.170625 0.030 Uiso 1 1 calc R U . . .
N22 N 1.0871(2) 0.6668(2) 0.22759(6) 0.0310(7) Uani 1 1 d . . . . .
H22A H 1.148778 0.679067 0.222652 0.037 Uiso 1 1 calc R U . . .
H22B H 1.081365 0.675700 0.246054 0.037 Uiso 1 1 calc R U . . .
N23 N 1.0602(2) 0.8415(2) 0.19579(5) 0.0250(6) Uani 1 1 d . . . . .
H23A H 1.121256 0.849365 0.202060 0.030 Uiso 1 1 calc R U . . .
H23B H 1.061572 0.837093 0.177113 0.030 Uiso 1 1 calc R U . . .
N24 N 0.9294(2) 0.7963(2) 0.23154(5) 0.0272(6) Uani 1 1 d . . . . .
H24A H 0.868748 0.792096 0.224730 0.033 Uiso 1 1 calc R U . . .
H24B H 0.930854 0.769392 0.248572 0.033 Uiso 1 1 calc R U . . .
N29 N 0.65243(19) 0.66752(19) 0.09405(5) 0.0226(5) Uani 1 1 d . . . . .
H29A H 0.637294 0.678375 0.111976 0.027 Uiso 1 1 calc R U . . .
H29B H 0.599377 0.677712 0.083516 0.027 Uiso 1 1 calc R U . . .
N30 N 0.83548(18) 0.65671(18) 0.08277(5) 0.0205(5) Uani 1 1 d . . . . .
H30A H 0.851230 0.642652 0.065078 0.025 Uiso 1 1 calc R U . . .
H30B H 0.888748 0.678120 0.091684 0.025 Uiso 1 1 calc R U . . .
N31 N 0.7614(2) 0.84202(19) 0.10395(5) 0.0222(5) Uani 1 1 d . . . . .
H31A H 0.710480 0.850438 0.115355 0.027 Uiso 1 1 calc R U . . .
H31B H 0.815528 0.836736 0.114314 0.027 Uiso 1 1 calc R U . . .
N32 N 0.72325(19) 0.79828(18) 0.05296(5) 0.0211(5) Uani 1 1 d . . . . .
H32A H 0.774865 0.793686 0.041642 0.025 Uiso 1 1 calc R U . . .
H32B H 0.671550 0.772083 0.044363 0.025 Uiso 1 1 calc R U . . .
C1 C 0.6995(3) 0.9229(2) 0.59048(7) 0.0317(8) Uani 1 1 d . . . . .
H1C H 0.709978 0.980636 0.601843 0.038 Uiso 1 1 calc R U . . .
H1D H 0.632211 0.922659 0.583990 0.038 Uiso 1 1 calc R U . . .
C2 C 0.7675(3) 0.9222(2) 0.56626(7) 0.0339(8) Uani 1 1 d . . . . .
H2C H 0.746070 0.968264 0.552085 0.041 Uiso 1 1 calc R U . . .
H2D H 0.832991 0.939754 0.572275 0.041 Uiso 1 1 calc R U . . .
C43 C 0.7597(2) 0.5253(3) 0.01970(6) 0.0239(7) Uani 1 1 d . . . . .
C35 C 0.4987(2) 0.7897(3) 0.37320(6) 0.0258(7) Uani 1 1 d . . . . .
C39 C 1.0015(2) 0.7869(3) 0.12568(6) 0.0275(7) Uani 1 1 d . . . . .
C33 C 0.7359(2) 0.5142(3) 0.51840(6) 0.0261(7) Uani 1 1 d . . . . .
C3 C 0.8424(2) 0.5897(2) 0.58315(7) 0.0276(7) Uani 1 1 d . . . . .
H3C H 0.883768 0.546016 0.593909 0.033 Uiso 1 1 calc R U . . .
H3D H 0.856756 0.581146 0.563368 0.033 Uiso 1 1 calc R U . . .
C34 C 0.7572(2) 0.7249(3) 0.42529(7) 0.0294(8) Uani 1 1 d . . . . .
C42 C 0.5613(2) 0.9847(3) 0.12213(7) 0.0320(8) Uani 1 1 d . . . . .
C36 C 0.5152(3) 0.7229(3) 0.28644(6) 0.0289(8) Uani 1 1 d . . . . .
C40 C 1.2121(3) 0.9688(4) 0.23854(7) 0.0399(10) Uani 1 1 d . . . . .
C38 C 0.8058(3) 0.5202(4) 0.23870(8) 0.0435(10) Uani 1 1 d . . . . .
C4 C 0.7376(2) 0.5688(2) 0.58869(7) 0.0255(7) Uani 1 1 d . . . . .
H4C H 0.717650 0.509465 0.579200 0.031 Uiso 1 1 calc R U . . .
H4D H 0.726486 0.561001 0.608667 0.031 Uiso 1 1 calc R U . . .
C5 C 0.8374(2) 0.8981(2) 0.32807(7) 0.0263(7) Uani 1 1 d . . . . .
H5C H 0.852624 0.902565 0.308231 0.032 Uiso 1 1 calc R U . . .
H5D H 0.879336 0.942902 0.338260 0.032 Uiso 1 1 calc R U . . .
C6 C 0.7335(2) 0.9218(2) 0.33295(7) 0.0256(7) Uani 1 1 d . . . . .
H6C H 0.721795 0.932721 0.352778 0.031 Uiso 1 1 calc R U . . .
H6D H 0.715264 0.980143 0.322707 0.031 Uiso 1 1 calc R U . . .
C7 C 0.6880(3) 0.5684(2) 0.33782(7) 0.0275(7) Uani 1 1 d . . . . .
H7C H 0.622510 0.569301 0.329946 0.033 Uiso 1 1 calc R U . . .
H7D H 0.694168 0.512032 0.349987 0.033 Uiso 1 1 calc R U . . .
C8 C 0.7618(3) 0.5646(2) 0.31518(7) 0.0292(7) Uani 1 1 d . . . . .
H8C H 0.825667 0.548604 0.322834 0.035 Uiso 1 1 calc R U . . .
H8D H 0.744146 0.515709 0.301379 0.035 Uiso 1 1 calc R U . . .
C9 C 0.4583(2) 0.9097(2) 0.47785(7) 0.0246(7) Uani 1 1 d . . . . .
H9C H 0.507008 0.918147 0.492502 0.030 Uiso 1 1 calc R U . . .
H9D H 0.405145 0.955020 0.481156 0.030 Uiso 1 1 calc R U . . .
C10 C 0.5021(2) 0.9269(2) 0.44991(6) 0.0235(6) Uani 1 1 d . . . . .
H10C H 0.451335 0.934404 0.435791 0.028 Uiso 1 1 calc R U . . .
H10D H 0.541884 0.985330 0.450151 0.028 Uiso 1 1 calc R U . . .
C11 C 0.5412(3) 0.5703(2) 0.46769(7) 0.0266(7) Uani 1 1 d . . . . .
H11C H 0.486327 0.549925 0.479142 0.032 Uiso 1 1 calc R U . . .
H11D H 0.593601 0.523245 0.469887 0.032 Uiso 1 1 calc R U . . .
C12 C 0.5114(2) 0.5777(2) 0.43774(7) 0.0252(7) Uani 1 1 d . . . . .
H12C H 0.568423 0.583590 0.425797 0.030 Uiso 1 1 calc R U . . .
H12D H 0.474798 0.520385 0.432093 0.030 Uiso 1 1 calc R U . . .
C13 C 0.9519(2) 0.5991(2) 0.48472(6) 0.0250(7) Uani 1 1 d . . . . .
H13C H 0.900665 0.556632 0.491638 0.030 Uiso 1 1 calc R U . . .
H13D H 1.008001 0.594143 0.497171 0.030 Uiso 1 1 calc R U . . .
C14 C 0.9795(2) 0.5719(2) 0.45551(7) 0.0237(7) Uani 1 1 d . . . . .
H14C H 1.017066 0.511981 0.455505 0.028 Uiso 1 1 calc R U . . .
H14D H 0.921393 0.562427 0.444081 0.028 Uiso 1 1 calc R U . . .
C15 C 1.0526(3) 0.9139(2) 0.47913(7) 0.0279(7) Uani 1 1 d . . . . .
H15C H 1.106159 0.957775 0.483464 0.033 Uiso 1 1 calc R U . . .
H15D H 1.001448 0.923169 0.492960 0.033 Uiso 1 1 calc R U . . .
C16 C 1.0143(3) 0.9330(2) 0.45043(7) 0.0287(7) Uani 1 1 d . . . . .
H16C H 0.976478 0.992674 0.450115 0.034 Uiso 1 1 calc R U . . .
H16D H 1.067814 0.939108 0.437210 0.034 Uiso 1 1 calc R U . . .
C17 C 0.2585(3) 0.9273(2) 0.33430(7) 0.0283(7) Uani 1 1 d . . . . .
H17C H 0.323278 0.939174 0.326776 0.034 Uiso 1 1 calc R U . . .
H17D H 0.236868 0.985323 0.344087 0.034 Uiso 1 1 calc R U . . .
C18 C 0.1892(3) 0.9022(3) 0.31141(7) 0.0303(8) Uani 1 1 d . . . . .
H18C H 0.122370 0.906351 0.318049 0.036 Uiso 1 1 calc R U . . .
H18D H 0.196950 0.946796 0.295771 0.036 Uiso 1 1 calc R U . . .
C19 C 0.1893(3) 0.5719(2) 0.33874(8) 0.0323(8) Uani 1 1 d . . . . .
H19C H 0.177187 0.552964 0.319422 0.039 Uiso 1 1 calc R U . . .
H19D H 0.157085 0.525589 0.351001 0.039 Uiso 1 1 calc R U . . .
C20 C 0.2960(3) 0.5742(2) 0.34460(8) 0.0313(8) Uani 1 1 d . . . . .
H20C H 0.308198 0.577674 0.364651 0.038 Uiso 1 1 calc R U . . .
H20D H 0.327453 0.516286 0.337243 0.038 Uiso 1 1 calc R U . . .
C21 C 1.0228(3) 0.5706(3) 0.19045(8) 0.0339(8) Uani 1 1 d . . . . .
H21C H 1.076934 0.575573 0.177398 0.041 Uiso 1 1 calc R U . . .
H21D H 0.986091 0.512047 0.186171 0.041 Uiso 1 1 calc R U . . .
C22 C 1.0599(3) 0.5675(3) 0.21992(7) 0.0340(8) Uani 1 1 d . . . . .
H22C H 1.009436 0.543427 0.232404 0.041 Uiso 1 1 calc R U . . .
H22D H 1.116162 0.524773 0.221274 0.041 Uiso 1 1 calc R U . . .
C23 C 0.9989(3) 0.9226(2) 0.20452(7) 0.0287(7) Uani 1 1 d . . . . .
H23C H 0.945271 0.931620 0.191402 0.034 Uiso 1 1 calc R U . . .
H23D H 1.036844 0.982222 0.205297 0.034 Uiso 1 1 calc R U . . .
C24 C 0.9611(3) 0.8975(3) 0.23279(7) 0.0311(8) Uani 1 1 d . . . . .
H24C H 1.012033 0.905469 0.246833 0.037 Uiso 1 1 calc R U . . .
H24D H 0.906638 0.939458 0.237635 0.037 Uiso 1 1 calc R U . . .
C41 C 0.5169(2) 0.7744(3) 0.54100(6) 0.0275(8) Uani 1 1 d . . . . .
C29 C 0.6886(2) 0.5682(2) 0.09030(7) 0.0278(7) Uani 1 1 d . . . . .
H29C H 0.678053 0.546730 0.071125 0.033 Uiso 1 1 calc R U . . .
H29D H 0.654898 0.523864 0.102840 0.033 Uiso 1 1 calc R U . . .
C30 C 0.7952(2) 0.5707(2) 0.09697(7) 0.0279(7) Uani 1 1 d . . . . .
H30C H 0.805368 0.575458 0.117087 0.033 Uiso 1 1 calc R U . . .
H30D H 0.826942 0.512028 0.090251 0.033 Uiso 1 1 calc R U . . .
C31 C 0.7695(3) 0.9234(2) 0.08429(6) 0.0256(7) Uani 1 1 d . . . . .
H31C H 0.836546 0.930791 0.078030 0.031 Uiso 1 1 calc R U . . .
H31D H 0.748973 0.983612 0.093156 0.031 Uiso 1 1 calc R U . . .
C32 C 0.7043(2) 0.8996(2) 0.06017(6) 0.0253(7) Uani 1 1 d . . . . .
H32C H 0.636262 0.908224 0.065357 0.030 Uiso 1 1 calc R U . . .
H32D H 0.718431 0.941581 0.044322 0.030 Uiso 1 1 calc R U . . .
Be1 Be 0.7546(3) 0.7502(3) 0.58319(8) 0.0197(8) Uani 1 1 d . . . . .
Be2 Be 0.7477(3) 0.7395(3) 0.32961(8) 0.0194(8) Uani 1 1 d . . . . .
Be3 Be 0.5017(3) 0.7456(3) 0.45824(7) 0.0178(7) Uani 1 1 d . . . . .
Be4 Be 0.9981(3) 0.7541(3) 0.46124(8) 0.0200(8) Uani 1 1 d . . . . .
Be5 Be 0.2419(3) 0.7448(3) 0.33274(8) 0.0207(8) Uani 1 1 d . . . . .
Be6 Be 1.0093(3) 0.7401(3) 0.20996(8) 0.0217(8) Uani 1 1 d . . . . .
Be7 Be 0.5109(4) 0.7566(4) 0.20342(10) 0.0332(10) Uani 1 1 d . . . . .
Be8 Be 0.7455(3) 0.7413(3) 0.08377(8) 0.0201(8) Uani 1 1 d . . . . .
N37 N 0.6848(3) 0.6524(3) 0.15481(7) 0.0489(9) Uani 1 1 d . . . . .
S5 S 0.78297(8) 0.81028(7) 0.17486(2) 0.0388(2) Uani 1 1 d . . . . .
C37 C 0.7291(3) 0.7190(3) 0.16306(6) 0.0305(8) Uani 1 1 d . . . . .
N45 N 0.4364(2) 0.5880(2) 0.12708(7) 0.0390(8) Uani 1 1 d . U . . .
S13 S 0.46441(8) 0.39342(9) 0.12299(2) 0.0457(3) Uani 1 1 d . U . . .
C45 C 0.4432(3) 0.5088(4) 0.12342(8) 0.0547(12) Uani 1 1 d . U . . .
S14A S 1.27578(14) 0.82996(15) 0.15769(3) 0.0336(6) Uani 0.650(6) 1 d . U P A 1
S12A S 0.25756(11) 0.83660(13) 0.42827(3) 0.0255(4) Uani 0.786(6) 1 d . U P B 1
N46A N 1.2490(6) 0.6567(6) 0.18428(17) 0.0352(16) Uani 0.650(6) 1 d . U P A 1
N44A N 0.2064(5) 0.6618(5) 0.40398(16) 0.0299(16) Uani 0.786(6) 1 d . U P B 1
N25A N 0.4440(15) 0.6414(9) 0.1990(5) 0.074(7) Uani 0.331(14) 1 d . U P C 1
H25A H 0.384703 0.644866 0.206663 0.089 Uiso 0.331(14) 1 calc R U P C 1
H25B H 0.437612 0.626303 0.180835 0.089 Uiso 0.331(14) 1 calc R U P C 1
N26A N 0.5992(2) 0.6979(2) 0.22109(6) 0.0354(7) Uani 0.331(14) 1 d . . P C 1
H26A H 0.657870 0.720745 0.216262 0.043 Uiso 0.331(14) 1 calc R U P C 1
H26B H 0.591580 0.705978 0.239534 0.043 Uiso 0.331(14) 1 calc R U P C 1
N27A N 0.5208(11) 0.8261(12) 0.1794(2) 0.037(4) Uani 0.331(14) 1 d . U P C 1
H27A H 0.475763 0.814217 0.166266 0.044 Uiso 0.331(14) 1 calc R U P C 1
H27B H 0.579978 0.821842 0.171733 0.044 Uiso 0.331(14) 1 calc R U P C 1
N28A N 0.4273(3) 0.8172(3) 0.22185(7) 0.0492(9) Uani 0.331(14) 1 d . . P C 1
H28A H 0.367238 0.799505 0.216625 0.059 Uiso 0.331(14) 1 calc R U P C 1
H28B H 0.434452 0.805140 0.240142 0.059 Uiso 0.331(14) 1 calc R U P C 1
C46A C 1.2575(5) 0.7344(7) 0.17164(16) 0.0279(12) Uani 0.650(6) 1 d . U P A 1
C44A C 0.2287(3) 0.7346(5) 0.41449(10) 0.0181(9) Uani 0.786(6) 1 d . U P B 1
C25A C 0.5017(16) 0.5737(16) 0.2128(4) 0.045(5) Uani 0.331(14) 1 d . U P C 1
H25C H 0.477929 0.566509 0.231840 0.055 Uiso 0.331(14) 1 calc R U P C 1
H25D H 0.494493 0.511190 0.203507 0.055 Uiso 0.331(14) 1 calc R U P C 1
C26A C 0.5907(4) 0.5951(3) 0.21368(10) 0.0524(11) Uani 0.331(14) 1 d . U P C 1
H26C H 0.620637 0.583278 0.195553 0.063 Uiso 0.331(14) 1 calc R U P C 1
H26D H 0.623893 0.555284 0.227581 0.063 Uiso 0.331(14) 1 calc R U P C 1
C27A C 0.5039(4) 0.9336(4) 0.19368(13) 0.0644(14) Uani 0.331(14) 1 d . . P C 1
H27C H 0.565720 0.960945 0.199869 0.077 Uiso 0.331(14) 1 calc R U P C 1
H27D H 0.474135 0.977844 0.180276 0.077 Uiso 0.331(14) 1 calc R U P C 1
C28A C 0.4429(4) 0.9190(3) 0.21615(12) 0.0654(15) Uani 0.331(14) 1 d . . P C 1
H28C H 0.380443 0.949810 0.212369 0.079 Uiso 0.331(14) 1 calc R U P C 1
H28D H 0.471044 0.949689 0.232648 0.079 Uiso 0.331(14) 1 calc R U P C 1
S14B S 1.2387(4) 0.6906(4) 0.17857(10) 0.0448(12) Uani 0.350(6) 1 d . U P A 2
S12B S 0.2332(6) 0.6892(7) 0.40369(18) 0.0296(19) Uani 0.214(6) 1 d . U P B 2
N46B N 1.3264(11) 0.8353(8) 0.1509(2) 0.047(2) Uani 0.350(6) 1 d . U P A 2
N44B N 0.2458(16) 0.8363(13) 0.4409(5) 0.037(5) Uani 0.214(6) 1 d . U P B 2
N25B N 0.4795(4) 0.6677(7) 0.18181(16) 0.055(2) Uani 0.669(14) 1 d . U P C 2
H25E H 0.417835 0.673709 0.175909 0.066 Uiso 0.669(14) 1 calc R U P C 2
H25F H 0.519250 0.664462 0.167029 0.066 Uiso 0.669(14) 1 calc R U P C 2
N26B N 0.5992(2) 0.6979(2) 0.22109(6) 0.0354(7) Uani 0.669(14) 1 d . . P C 2
H26E H 0.657870 0.720745 0.216262 0.043 Uiso 0.669(14) 1 calc R U P C 2
H26F H 0.591580 0.705978 0.239534 0.043 Uiso 0.669(14) 1 calc R U P C 2
N27B N 0.5609(6) 0.8614(6) 0.18675(19) 0.051(2) Uani 0.669(14) 1 d . U P C 2
H27E H 0.621852 0.872136 0.192712 0.062 Uiso 0.669(14) 1 calc R U P C 2
H27F H 0.561738 0.853600 0.168164 0.062 Uiso 0.669(14) 1 calc R U P C 2
N28B N 0.4273(3) 0.8172(3) 0.22185(7) 0.0492(9) Uani 0.669(14) 1 d . . P C 2
H28E H 0.367238 0.799505 0.216625 0.059 Uiso 0.669(14) 1 calc R U P C 2
H28F H 0.434452 0.805140 0.240142 0.059 Uiso 0.669(14) 1 calc R U P C 2
C46B C 1.2740(8) 0.7786(11) 0.1639(2) 0.0206(16) Uani 0.350(6) 1 d . U P A 2
C44B C 0.2386(10) 0.7778(17) 0.4248(4) 0.015(3) Uani 0.214(6) 1 d . U P B 2
C25B C 0.4922(8) 0.5815(9) 0.2010(3) 0.071(3) Uani 0.669(14) 1 d . U P C 2
H25G H 0.442086 0.580898 0.215384 0.086 Uiso 0.669(14) 1 calc R U P C 2
H25H H 0.488935 0.521067 0.190533 0.086 Uiso 0.669(14) 1 calc R U P C 2
C26B C 0.5907(4) 0.5951(3) 0.21368(10) 0.0524(11) Uani 0.669(14) 1 d . U P C 2
H26G H 0.597805 0.554732 0.230278 0.063 Uiso 0.669(14) 1 calc R U P C 2
H26H H 0.641117 0.577122 0.200355 0.063 Uiso 0.669(14) 1 calc R U P C 2
C27B C 0.5039(4) 0.9336(4) 0.19368(13) 0.0644(14) Uani 0.669(14) 1 d . . P C 2
H27G H 0.463850 0.949913 0.177503 0.077 Uiso 0.669(14) 1 calc R U P C 2
H27H H 0.544666 0.989677 0.197744 0.077 Uiso 0.669(14) 1 calc R U P C 2
C28B C 0.4429(4) 0.9190(3) 0.21615(12) 0.0654(15) Uani 0.669(14) 1 d . . P C 2
H28G H 0.380443 0.949810 0.212369 0.079 Uiso 0.669(14) 1 calc R U P C 2
H28H H 0.471044 0.949689 0.232648 0.079 Uiso 0.669(14) 1 calc R U P C 2

loop_
_atom_site_aniso_label
_atom_site_aniso_U_11
_atom_site_aniso_U_22
_atom_site_aniso_U_33
_atom_site_aniso_U_23
_atom_site_aniso_U_13
_atom_site_aniso_U_12
Cl1 0.0195(4) 0.0426(5) 0.0216(3) -0.0019(3) -0.0003(3) -0.0012(3)
Cl2 0.0211(4) 0.0430(5) 0.0191(3) 0.0001(3) 0.0004(3) -0.0010(3)
S11 0.0272(4) 0.0245(4) 0.0285(4) 0.0006(3) -0.0031(3) -0.0003(3)
S7 0.0301(4) 0.0376(5) 0.0276(4) -0.0001(3) 0.0031(3) -0.0036(4)
S10 0.0310(4) 0.0414(5) 0.0270(4) -0.0014(3) -0.0019(3) -0.0008(4)
S8 0.0364(5) 0.0552(7) 0.0336(5) 0.0026(4) -0.0021(4) -0.0030(5)
S4 0.0297(5) 0.0344(5) 0.0499(5) -0.0094(4) 0.0076(4) -0.0039(4)
S3 0.0289(4) 0.0386(5) 0.0275(4) -0.0005(3) -0.0006(3) 0.0013(4)
S2 0.0311(4) 0.0286(4) 0.0245(4) -0.0023(3) 0.0003(3) 0.0012(4)
S1 0.0289(4) 0.0337(5) 0.0289(4) -0.0002(3) -0.0006(3) -0.0016(4)
S9 0.0283(4) 0.0262(4) 0.0336(4) 0.0027(3) 0.0029(3) -0.0006(3)
S6 0.0433(5) 0.0464(6) 0.0339(5) -0.0003(4) 0.0023(4) 0.0043(5)
N1 0.0333(15) 0.0204(14) 0.0206(12) 0.0010(10) 0.0028(10) -0.0017(12)
N34 0.0142(12) 0.0116(13) 0.0405(15) 0.0042(11) 0.0101(10) -0.0008(10)
N2 0.0265(14) 0.0241(15) 0.0221(13) 0.0010(10) 0.0040(10) 0.0020(11)
N35 0.0259(15) 0.045(2) 0.0311(15) 0.0031(13) -0.0020(12) -0.0011(14)
N39 0.0344(17) 0.044(2) 0.0281(15) -0.0015(13) 0.0001(12) 0.0024(15)
N43 0.0372(17) 0.0316(18) 0.0351(16) -0.0050(13) 0.0082(13) -0.0051(14)
N33 0.0366(17) 0.039(2) 0.0287(15) 0.0002(13) -0.0006(12) 0.0109(15)
N36 0.0355(18) 0.0245(17) 0.0464(18) 0.0042(13) -0.0152(14) -0.0005(14)
N41 0.0334(18) 0.0257(18) 0.063(2) 0.0035(15) -0.0054(15) -0.0009(15)
N40 0.046(2) 0.050(2) 0.0313(16) 0.0017(15) -0.0004(14) -0.0048(17)
N42 0.0350(19) 0.042(2) 0.056(2) 0.0059(16) 0.0028(15) 0.0046(16)
N3 0.0218(14) 0.0271(15) 0.0296(14) 0.0027(11) -0.0019(10) -0.0016(12)
N38 0.087(3) 0.044(2) 0.046(2) -0.0045(18) 0.009(2) -0.008(2)
N4 0.0197(13) 0.0204(14) 0.0227(12) -0.0009(10) 0.0018(9) 0.0025(11)
N5 0.0245(14) 0.0202(14) 0.0232(12) 0.0008(10) 0.0019(10) -0.0009(11)
N6 0.0222(14) 0.0217(14) 0.0251(13) 0.0017(10) 0.0013(10) -0.0031(11)
N7 0.0225(13) 0.0164(13) 0.0236(12) -0.0005(10) 0.0030(10) -0.0018(11)
N8 0.0260(14) 0.0216(14) 0.0230(13) -0.0003(10) 0.0037(10) -0.0038(11)
N9 0.0213(13) 0.0186(13) 0.0198(12) 0.0007(9) 0.0024(9) -0.0006(11)
N10 0.0180(12) 0.0179(13) 0.0220(12) -0.0017(9) 0.0023(9) 0.0028(10)
N11 0.0246(14) 0.0190(14) 0.0202(12) -0.0014(10) -0.0031(10) 0.0019(11)
N12 0.0214(13) 0.0181(13) 0.0212(12) 0.0007(10) -0.0033(9) 0.0007(11)
N13 0.0201(13) 0.0168(13) 0.0217(12) -0.0029(9) 0.0014(9) 0.0031(10)
N14 0.0246(14) 0.0222(14) 0.0253(13) -0.0021(10) 0.0052(10) -0.0043(11)
N15 0.0161(13) 0.0211(14) 0.0273(13) 0.0015(10) -0.0036(10) -0.0013(11)
N16 0.0240(14) 0.0199(14) 0.0325(14) 0.0053(11) -0.0092(11) -0.0043(11)
N17 0.0220(13) 0.0192(14) 0.0250(13) 0.0013(10) -0.0013(10) 0.0005(11)
N18 0.0270(14) 0.0260(15) 0.0233(13) 0.0019(10) -0.0022(10) -0.0011(12)
N19 0.0256(14) 0.0246(15) 0.0285(14) 0.0025(11) -0.0001(11) -0.0003(12)
N20 0.0264(14) 0.0192(14) 0.0262(13) 0.0005(10) 0.0022(10) 0.0018(11)
N21 0.0305(15) 0.0193(14) 0.0251(13) -0.0005(10) -0.0045(11) 0.0020(12)
N22 0.0390(17) 0.0258(16) 0.0280(14) -0.0028(11) -0.0095(12) 0.0079(13)
N23 0.0251(14) 0.0254(15) 0.0243(13) -0.0039(10) -0.0002(10) -0.0032(12)
N24 0.0342(16) 0.0238(15) 0.0235(13) -0.0017(10) 0.0034(11) -0.0014(12)
N29 0.0195(13) 0.0240(15) 0.0243(13) 0.0040(10) 0.0005(10) 0.0020(11)
N30 0.0206(13) 0.0169(13) 0.0239(12) 0.0019(10) 0.0015(10) -0.0015(11)
N31 0.0268(14) 0.0212(14) 0.0184(12) -0.0010(10) -0.0011(10) 0.0049(11)
N32 0.0259(14) 0.0180(13) 0.0195(12) -0.0008(9) 0.0004(10) 0.0007(11)
C1 0.048(2) 0.0203(17) 0.0266(16) 0.0027(13) 0.0012(14) 0.0067(16)
C2 0.053(2) 0.0177(17) 0.0309(17) 0.0047(13) 0.0016(16) -0.0031(16)
C43 0.0189(15) 0.0324(19) 0.0203(14) -0.0013(12) 0.0023(11) -0.0011(13)
C35 0.0184(15) 0.042(2) 0.0168(14) 0.0013(13) -0.0010(11) -0.0018(15)
C39 0.0225(16) 0.042(2) 0.0175(14) -0.0012(13) 0.0013(11) -0.0008(15)
C33 0.0174(15) 0.043(2) 0.0175(14) -0.0010(13) 0.0003(11) 0.0017(14)
C3 0.0252(17) 0.0215(17) 0.0360(18) -0.0028(13) -0.0031(13) 0.0100(14)
C34 0.0156(15) 0.039(2) 0.0335(17) -0.0169(16) -0.0015(12) 0.0018(14)
C42 0.0216(17) 0.049(2) 0.0251(16) 0.0005(15) 0.0033(12) 0.0026(16)
C36 0.0311(18) 0.038(2) 0.0175(14) 0.0039(13) -0.0019(12) -0.0150(16)
C40 0.031(2) 0.069(3) 0.0196(16) 0.0008(17) -0.0030(13) -0.006(2)
C38 0.037(2) 0.066(3) 0.0280(18) -0.0050(18) 0.0063(15) -0.008(2)
C4 0.0309(18) 0.0149(15) 0.0307(16) 0.0027(12) -0.0023(13) -0.0005(13)
C5 0.0284(17) 0.0190(17) 0.0316(16) 0.0044(13) -0.0021(13) -0.0063(14)
C6 0.0337(18) 0.0151(16) 0.0280(16) 0.0020(12) -0.0017(13) 0.0006(14)
C7 0.039(2) 0.0134(16) 0.0301(16) -0.0004(12) -0.0005(14) -0.0072(14)
C8 0.039(2) 0.0190(17) 0.0300(17) -0.0031(13) -0.0001(14) 0.0036(15)
C9 0.0285(17) 0.0154(15) 0.0300(16) -0.0042(12) 0.0067(12) 0.0003(13)
C10 0.0261(17) 0.0150(15) 0.0295(16) 0.0019(12) 0.0042(12) 0.0013(13)
C11 0.0332(18) 0.0167(16) 0.0299(17) 0.0045(12) -0.0032(13) 0.0031(14)
C12 0.0294(18) 0.0148(16) 0.0314(16) -0.0047(12) -0.0051(13) 0.0041(13)
C13 0.0294(17) 0.0189(16) 0.0267(16) 0.0053(12) 0.0053(12) 0.0026(13)
C14 0.0252(16) 0.0148(15) 0.0312(16) -0.0019(12) 0.0059(12) -0.0006(13)
C15 0.0286(18) 0.0172(16) 0.0378(18) -0.0059(13) -0.0041(13) -0.0034(14)
C16 0.0253(17) 0.0162(16) 0.044(2) 0.0059(13) -0.0069(14) -0.0043(14)
C17 0.0350(19) 0.0186(17) 0.0313(17) 0.0024(12) 0.0119(14) 0.0041(14)
C18 0.0341(19) 0.0271(19) 0.0298(17) 0.0093(13) 0.0055(13) 0.0120(15)
C19 0.039(2) 0.0185(17) 0.0393(19) -0.0013(14) 0.0052(15) -0.0109(15)
C20 0.036(2) 0.0162(17) 0.0418(19) 0.0070(13) 0.0097(15) 0.0054(15)
C21 0.040(2) 0.0223(18) 0.0393(19) -0.0068(14) -0.0105(15) 0.0071(16)
C22 0.042(2) 0.0216(18) 0.0387(19) 0.0024(14) -0.0069(16) 0.0081(16)
C23 0.0319(18) 0.0163(16) 0.0381(18) 0.0008(13) -0.0009(14) 0.0011(14)
C24 0.0316(18) 0.0247(18) 0.0369(18) -0.0130(14) 0.0053(14) 0.0013(15)
C41 0.0210(16) 0.046(2) 0.0157(14) -0.0019(13) -0.0007(11) 0.0187(16)
C29 0.0268(17) 0.0197(17) 0.0369(18) 0.0041(13) 0.0048(13) -0.0039(14)
C30 0.0275(17) 0.0175(16) 0.0386(18) 0.0100(13) 0.0055(14) 0.0029(14)
C31 0.0338(18) 0.0170(16) 0.0260(15) -0.0017(12) 0.0035(13) -0.0002(14)
C32 0.0330(18) 0.0174(16) 0.0254(15) 0.0053(12) 0.0013(13) 0.0063(14)
Be1 0.023(2) 0.0159(19) 0.0206(18) 0.0013(14) 0.0002(14) -0.0001(16)
Be2 0.024(2) 0.0152(19) 0.0192(17) 0.0011(14) 0.0002(14) -0.0031(16)
Be3 0.0195(18) 0.0150(19) 0.0189(17) -0.0023(13) 0.0004(13) -0.0005(15)
Be4 0.0228(19) 0.0150(19) 0.0222(18) 0.0000(14) -0.0003(14) -0.0026(16)
Be5 0.0172(19) 0.017(2) 0.0273(19) -0.0003(15) 0.0011(14) -0.0016(16)
Be6 0.028(2) 0.0150(19) 0.0219(18) -0.0023(14) -0.0037(15) -0.0003(17)
Be7 0.034(3) 0.028(2) 0.038(2) -0.0095(19) -0.0115(19) 0.010(2)
Be8 0.024(2) 0.017(2) 0.0195(18) 0.0023(14) -0.0009(14) 0.0013(16)
N37 0.080(3) 0.035(2) 0.0317(17) -0.0006(14) -0.0001(17) -0.0036(19)
S5 0.0460(6) 0.0351(5) 0.0353(5) 0.0041(4) -0.0097(4) -0.0051(4)
C37 0.0347(19) 0.040(2) 0.0174(14) 0.0128(13) 0.0059(13) 0.0186(16)
N45 0.0326(17) 0.0170(15) 0.068(2) -0.0038(14) 0.0328(15) -0.0033(13)
S13 0.0379(5) 0.0623(7) 0.0368(5) 0.0025(5) 0.0022(4) 0.0008(5)
C45 0.0213(19) 0.110(4) 0.033(2) -0.011(2) 0.0022(15) -0.012(2)
S14A 0.0381(10) 0.0298(11) 0.0330(8) 0.0014(7) 0.0025(6) 0.0039(7)
S12A 0.0281(6) 0.0213(9) 0.0271(7) 0.0017(6) -0.0047(6) -0.0030(5)
N46A 0.036(3) 0.032(3) 0.038(3) 0.009(2) 0.005(2) 0.009(3)
N44A 0.036(4) 0.029(4) 0.025(2) 0.001(2) 0.005(3) -0.001(2)
N25A 0.080(11) 0.030(7) 0.111(15) 0.002(8) -0.060(11) 0.006(7)
N26A 0.0380(18) 0.0369(18) 0.0313(15) 0.0022(13) -0.0049(12) 0.0051(15)
N27A 0.035(7) 0.054(9) 0.021(5) 0.021(5) 0.015(4) 0.029(6)
N28A 0.046(2) 0.052(2) 0.049(2) 0.0109(17) 0.0174(16) 0.0166(18)
C46A 0.026(2) 0.030(3) 0.027(2) -0.006(2) -0.0029(19) 0.005(2)
C44A 0.020(2) 0.019(3) 0.015(2) -0.0017(19) 0.0029(17) 0.003(2)
C25A 0.060(7) 0.028(7) 0.048(9) -0.009(7) -0.021(8) 0.017(6)
C26A 0.073(3) 0.028(2) 0.057(3) 0.0096(18) 0.008(2) 0.009(2)
C27A 0.051(3) 0.046(3) 0.096(4) 0.012(3) 0.004(3) -0.013(2)
C28A 0.081(4) 0.032(2) 0.084(4) -0.001(2) 0.036(3) 0.017(2)
S14B 0.047(2) 0.047(3) 0.041(3) -0.008(2) 0.0069(17) 0.004(2)
S12B 0.026(4) 0.039(6) 0.024(3) 0.006(3) -0.001(3) 0.001(3)
N46B 0.059(5) 0.042(4) 0.041(4) -0.004(3) -0.006(4) -0.002(4)
N44B 0.035(10) 0.026(9) 0.050(12) -0.002(8) -0.024(10) 0.004(7)
N25B 0.022(3) 0.085(5) 0.057(4) -0.049(4) -0.008(2) 0.011(3)
N26B 0.0380(18) 0.0369(18) 0.0313(15) 0.0022(13) -0.0049(12) 0.0051(15)
N27B 0.045(4) 0.046(4) 0.063(5) 0.016(3) 0.025(3) 0.013(3)
N28B 0.046(2) 0.052(2) 0.049(2) 0.0109(17) 0.0174(16) 0.0166(18)
C46B 0.035(3) 0.014(3) 0.013(3) 0.000(2) -0.015(2) 0.008(3)
C44B 0.005(6) 0.016(11) 0.024(9) 0.006(5) 0.008(5) 0.005(7)
C25B 0.053(6) 0.040(6) 0.122(10) -0.043(6) 0.041(6) -0.018(5)
C26B 0.073(3) 0.028(2) 0.057(3) 0.0096(18) 0.008(2) 0.009(2)
C27B 0.051(3) 0.046(3) 0.096(4) 0.012(3) 0.004(3) -0.013(2)
C28B 0.081(4) 0.032(2) 0.084(4) -0.001(2) 0.036(3) 0.017(2)

loop_
_atom_type_symbol
_atom_type_description
_atom_type_scat_dispersion_real
_atom_type_scat_dispersion_imag
_atom_type_scat_source
C C 0.0181 0.0091 'International Tables Vol C Tables 4.2.6.8 and 6.1.1.4'
Be Be 0.0038 0.0014 'International Tables Vol C Tables 4.2.6.8 and 6.1.1.4'
N N 0.0311 0.0180 'International Tables Vol C Tables 4.2.6.8 and 6.1.1.4'
S S 0.3331 0.5567 'International Tables Vol C Tables 4.2.6.8 and 6.1.1.4'
Cl Cl 0.3639 0.7018 'International Tables Vol C Tables 4.2.6.8 and 6.1.1.4'
H H 0.0000 0.0000 'International Tables Vol C Tables 4.2.6.8 and 6.1.1.4'

loop_
_geom_angle_atom_site_label_1
_geom_angle_atom_site_label_2
_geom_angle_atom_site_label_3
_geom_angle
_geom_angle_site_symmetry_1
_geom_angle_site_symmetry_3
_geom_angle_publ_flag
C1 N1 Be1 105.8(2) . . ?
C2 N2 Be1 105.1(2) . . ?
C3 N3 Be1 104.8(2) . . ?
C4 N4 Be1 105.9(2) . . ?
C5 N5 Be2 104.9(2) . . ?
C6 N6 Be2 105.5(2) . . ?
C7 N7 Be2 105.9(2) . . ?
C8 N8 Be2 104.5(2) . . ?
C9 N9 Be3 105.7(2) . . ?
C10 N10 Be3 105.4(2) . . ?
C11 N11 Be3 105.3(2) . . ?
C12 N12 Be3 104.9(2) . . ?
C13 N13 Be4 103.8(2) . . ?
C14 N14 Be4 106.1(2) . . ?
C15 N15 Be4 103.4(2) . . ?
C16 N16 Be4 106.0(2) . . ?
C17 N17 Be5 105.6(2) . . ?
C18 N18 Be5 104.6(2) . . ?
C19 N19 Be5 104.9(3) . . ?
C20 N20 Be5 105.8(2) . . ?
C21 N21 Be6 105.8(3) . . ?
C22 N22 Be6 105.8(3) . . ?
C23 N23 Be6 106.1(2) . . ?
C24 N24 Be6 105.6(2) . . ?
C29 N29 Be8 105.5(2) . . ?
C30 N30 Be8 105.4(2) . . ?
C31 N31 Be8 105.7(2) . . ?
C32 N32 Be8 105.6(2) . . ?
N1 C1 C2 106.8(3) . . ?
N2 C2 C1 106.6(3) . . ?
N43 C43 S11 179.5(3) . . ?
N35 C35 S3 179.3(4) . . ?
N39 C39 S7 179.7(4) . . ?
N33 C33 S1 179.6(4) . . ?
N3 C3 C4 106.9(3) . . ?
N34 C34 S2 177.6(3) . . ?
N42 C42 S10 179.3(4) . . ?
N36 C36 S4 178.4(4) . . ?
N40 C40 S8 179.2(4) . . ?
N38 C38 S6 177.4(5) . . ?
N4 C4 C3 106.3(3) . . ?
N5 C5 C6 106.7(3) . . ?
N6 C6 C5 106.6(3) . . ?
N7 C7 C8 106.4(3) . . ?
N8 C8 C7 106.5(3) . . ?
N9 C9 C10 106.5(2) . . ?
N10 C10 C9 106.3(2) . . ?
N11 C11 C12 106.4(2) . . ?
N12 C12 C11 106.2(2) . . ?
N13 C13 C14 105.9(2) . . ?
N14 C14 C13 106.7(3) . . ?
N15 C15 C16 106.3(3) . . ?
N16 C16 C15 106.5(3) . . ?
N17 C17 C18 106.4(3) . . ?
N18 C18 C17 107.0(3) . . ?
N19 C19 C20 106.9(3) . . ?
N20 C20 C19 105.7(3) . . ?
N21 C21 C22 106.8(3) . . ?
N22 C22 C21 107.1(3) . . ?
N23 C23 C24 106.5(3) . . ?
N24 C24 C23 106.8(3) . . ?
N41 C41 S9 177.2(3) . . ?
N29 C29 C30 106.4(3) . . ?
N30 C30 C29 106.8(3) . . ?
N31 C31 C32 106.2(3) . . ?
N32 C32 C31 106.6(3) . . ?
N2 Be1 N4 114.3(3) . . ?
N2 Be1 N1 98.2(2) . . ?
N4 Be1 N1 119.4(3) . . ?
N2 Be1 N3 113.0(3) . . ?
N4 Be1 N3 98.2(2) . . ?
N1 Be1 N3 114.6(3) . . ?
N5 Be2 N7 116.1(2) . . ?
N5 Be2 N8 112.2(3) . . ?
N7 Be2 N8 97.8(2) . . ?
N5 Be2 N6 97.9(2) . . ?
N7 Be2 N6 117.9(3) . . ?
N8 Be2 N6 115.9(2) . . ?
N9 Be3 N11 116.0(2) . . ?
N9 Be3 N12 115.1(3) . . ?
N11 Be3 N12 98.1(2) . . ?
N9 Be3 N10 97.8(2) . . ?
N11 Be3 N10 114.2(3) . . ?
N12 Be3 N10 116.8(2) . . ?
N15 Be4 N16 98.3(2) . . ?
N15 Be4 N13 111.4(2) . . ?
N16 Be4 N13 114.9(3) . . ?
N15 Be4 N14 114.0(3) . . ?
N16 Be4 N14 121.4(3) . . ?
N13 Be4 N14 97.6(2) . . ?
N19 Be5 N18 112.3(3) . . ?
N19 Be5 N20 98.1(2) . . ?
N18 Be5 N20 116.5(3) . . ?
N19 Be5 N17 114.4(3) . . ?
N18 Be5 N17 98.3(2) . . ?
N20 Be5 N17 118.2(3) . . ?
N22 Be6 N24 112.2(3) . . ?
N22 Be6 N21 98.4(2) . . ?
N24 Be6 N21 115.3(3) . . ?
N22 Be6 N23 115.4(3) . . ?
N24 Be6 N23 97.7(2) . . ?
N21 Be6 N23 118.7(3) . . ?
N25B Be7 N28B 121.4(4) . . ?
N27A Be7 N28A 98.5(5) . . ?
N25B Be7 N26B 98.2(4) . . ?
N28B Be7 N26B 118.0(3) . . ?
N27A Be7 N26A 128.6(7) . . ?
N28A Be7 N26A 118.0(3) . . ?
N25B Be7 N27B 114.8(5) . . ?
N28B Be7 N27B 95.5(3) . . ?
N26B Be7 N27B 109.6(4) . . ?
N27A Be7 N25A 120.4(8) . . ?
N28A Be7 N25A 98.6(9) . . ?
N26A Be7 N25A 90.1(5) . . ?
N32 Be8 N30 115.0(2) . . ?
N32 Be8 N31 97.9(2) . . ?
N30 Be8 N31 118.9(3) . . ?
N32 Be8 N29 113.2(3) . . ?
N30 Be8 N29 98.2(2) . . ?
N31 Be8 N29 114.7(3) . . ?
N37 C37 S5 176.8(4) . . ?
N45 C45 S13 170.1(4) . . ?
C25A N25A Be7 103.9(13) . . ?
C26A N26A Be7 106.7(3) . . ?
Be7 N27A C27A 104.1(7) . . ?
C28A N28A Be7 106.4(3) . . ?
N46A C46A S14A 175.1(7) . . ?
N44A C44A S12A 178.3(6) . . ?
C26A C25A N25A 114.3(19) . . ?
C25A C26A N26A 108.2(11) . . ?
C28A C27A N27A 106.1(6) . . ?
C27A C28A N28A 112.3(4) . . ?
C25B N25B Be7 100.0(6) . . ?
C26B N26B Be7 106.7(3) . . ?
C27B N27B Be7 105.7(5) . . ?
C28B N28B Be7 106.4(3) . . ?
N46B C46B S14B 161.8(11) . . ?
N44B C44B S12B 175.4(16) . . ?
C26B C25B N25B 104.5(7) . . ?
N26B C26B C25B 106.9(5) . . ?
N27B C27B C28B 116.8(5) . . ?
C27B C28B N28B 112.3(4) . . ?

loop_
_geom_bond_atom_site_label_1
_geom_bond_atom_site_label_2
_geom_bond_distance
_geom_bond_site_symmetry_2
_geom_bond_publ_flag
S11 C43 1.656(4) . ?
S7 C39 1.643(4) . ?
S10 C42 1.647(4) . ?
S8 C40 1.653(5) . ?
S4 C36 1.635(4) . ?
S3 C35 1.652(4) . ?
S2 C34 1.649(4) . ?
S1 C33 1.663(4) . ?
S9 C41 1.604(4) . ?
S6 C38 1.676(5) . ?
N1 C1 1.481(4) . ?
N1 Be1 1.730(5) . ?
N34 C34 1.113(5) . ?
N2 C2 1.494(4) . ?
N2 Be1 1.718(5) . ?
N35 C35 1.157(5) . ?
N39 C39 1.172(5) . ?
N43 C43 1.162(4) . ?
N33 C33 1.152(5) . ?
N36 C36 1.137(5) . ?
N41 C41 1.193(5) . ?
N40 C40 1.148(6) . ?
N42 C42 1.160(5) . ?
N3 C3 1.494(4) . ?
N3 Be1 1.734(5) . ?
N38 C38 1.105(6) . ?
N4 C4 1.491(4) . ?
N4 Be1 1.722(5) . ?
N5 C5 1.488(4) . ?
N5 Be2 1.727(5) . ?
N6 C6 1.486(4) . ?
N6 Be2 1.736(5) . ?
N7 C7 1.485(4) . ?
N7 Be2 1.732(5) . ?
N8 C8 1.495(4) . ?
N8 Be2 1.734(5) . ?
N9 C9 1.496(4) . ?
N9 Be3 1.716(5) . ?
N10 C10 1.491(4) . ?
N10 Be3 1.738(5) . ?
N11 C11 1.491(4) . ?
N11 Be3 1.724(5) . ?
N12 C12 1.488(4) . ?
N12 Be3 1.735(5) . ?
N13 C13 1.488(4) . ?
N13 Be4 1.732(5) . ?
N14 C14 1.486(4) . ?
N14 Be4 1.739(5) . ?
N15 C15 1.486(4) . ?
N15 Be4 1.721(5) . ?
N16 C16 1.489(4) . ?
N16 Be4 1.726(5) . ?
N17 C17 1.488(4) . ?
N17 Be5 1.732(5) . ?
N18 C18 1.487(4) . ?
N18 Be5 1.725(5) . ?
N19 C19 1.491(4) . ?
N19 Be5 1.719(5) . ?
N20 C20 1.490(4) . ?
N20 Be5 1.731(5) . ?
N21 C21 1.486(4) . ?
N21 Be6 1.725(5) . ?
N22 C22 1.490(5) . ?
N22 Be6 1.721(5) . ?
N23 C23 1.485(4) . ?
N23 Be6 1.733(5) . ?
N24 C24 1.488(4) . ?
N24 Be6 1.723(5) . ?
N29 C29 1.492(4) . ?
N29 Be8 1.735(5) . ?
N30 C30 1.499(4) . ?
N30 Be8 1.728(5) . ?
N31 C31 1.493(4) . ?
N31 Be8 1.733(5) . ?
N32 C32 1.487(4) . ?
N32 Be8 1.724(4) . ?
C1 C2 1.514(5) . ?
C3 C4 1.516(5) . ?
C5 C6 1.508(5) . ?
C7 C8 1.510(5) . ?
C9 C10 1.510(4) . ?
C11 C12 1.516(4) . ?
C13 C14 1.521(4) . ?
C15 C16 1.516(5) . ?
C17 C18 1.513(5) . ?
C19 C20 1.516(5) . ?
C21 C22 1.522(5) . ?
C23 C24 1.515(5) . ?
C29 C30 1.522(5) . ?
C31 C32 1.519(5) . ?
Be7 N27A 1.525(12) . ?
Be7 N25B 1.687(7) . ?
Be7 N28B 1.700(6) . ?
Be7 N28A 1.700(6) . ?
Be7 N26B 1.711(6) . ?
Be7 N26A 1.711(6) . ?
Be7 N27B 1.817(9) . ?
Be7 N25A 1.879(16) . ?
N37 C37 1.189(5) . ?
S5 C37 1.590(4) . ?
N45 C45 1.129(6) . ?
S13 C45 1.645(6) . ?
S14A C46A 1.523(11) . ?
S12A C44A 1.629(7) . ?
N46A C46A 1.256(13) . ?
N44A C44A 1.183(10) . ?
N25A C25A 1.414(19) . ?
N26A C26A 1.491(5) . ?
N27A C27A 1.676(17) . ?
N28A C28A 1.470(6) . ?
C25A C26A 1.28(2) . ?
C27A C28A 1.401(7) . ?
S14B C46B 1.508(16) . ?
S12B C44B 1.61(3) . ?
N46B C46B 1.25(2) . ?
N44B C44B 1.14(3) . ?
N25B C25B 1.536(14) . ?
N26B C26B 1.491(5) . ?
N27B C27B 1.332(8) . ?
N28B C28B 1.470(6) . ?
C25B C26B 1.516(14) . ?
C27B C28B 1.401(7) . ?

loop_
_geom_hbond_atom_site_label_D
_geom_hbond_atom_site_label_H
_geom_hbond_atom_site_label_A
_geom_hbond_distance_DH
_geom_hbond_distance_HA
_geom_hbond_distance_DA
_geom_hbond_angle_DHA
_geom_hbond_site_symmetry_A
_geom_hbond_publ_flag
N1 H1A N39 0.91 2.37 3.227(4) 158.0 4_576 yes
N1 H1B N45 0.91 2.55 3.349(5) 146.5 4_676 yes
N1 H1B S14B^b 0.91 2.97 3.520(5) 120.8 4_576 yes
N2 H2A Cl1 0.91 2.54 3.379(3) 154.4 . yes
N2 H2B N41 0.91 2.28 3.023(4) 138.9 . yes
N3 H3A Cl1 0.91 2.45 3.310(3) 157.2 . yes
N3 H3B S14A^a 0.91 2.71 3.437(3) 138.1 4_576 yes
N3 H3B N46B^b 0.91 2.13 2.945(13) 148.2 4_576 yes
N4 H4A S7 0.91 2.73 3.544(3) 149.6 4_576 yes
N4 H4B N33 0.91 2.26 3.054(4) 145.9 . yes
N5 H5A S2 0.91 2.67 3.404(3) 138.2 . yes
N5 H5A S13 0.91 2.94 3.443(3) 116.7 2_655 yes
N5 H5B Cl2 0.91 2.44 3.293(3) 157.0 1_655 yes
N6 H6A S6 0.91 2.64 3.479(3) 152.7 2_655 yes
N6 H6B S3 0.91 2.83 3.633(3) 148.4 . yes
N7 H7A S10 0.91 2.75 3.548(3) 147.6 2_645 yes
N7 H7B N35 0.91 2.25 3.139(4) 164.7 . yes
N8 H8A N36 0.91 2.19 2.984(4) 146.0 . yes
N8 H8B Cl2 0.91 2.53 3.382(3) 155.1 1_655 yes
N9 H9A S12A^a 0.91 2.54 3.337(3) 147.2 . yes
N9 H9A N44B^b 0.91 2.19 3.058(19) 158.1 . yes
N9 H9B S9 0.91 2.75 3.609(3) 158.7 . yes
N10 H10A S11 0.91 2.62 3.488(3) 159.2 2_655 yes
N10 H10B S3 0.91 2.91 3.665(3) 141.3 . yes
N10 H10B S2 0.91 2.89 3.422(3) 119.1 . yes
N11 H11A N34 0.91 2.22 3.040(4) 149.5 . yes
N11 H11B S9 0.91 2.64 3.462(3) 151.0 . yes
N12 H12A S1 0.91 2.86 3.677(3) 150.0 3_666 yes
N12 H12A S12B^b 0.91 2.86 3.418(8) 121.0 . yes
N12 H12B N35 0.91 2.31 3.170(4) 158.5 . yes
N13 H13A Cl1 0.91 2.45 3.287(3) 152.4 . yes
N13 H13B N34 0.91 2.31 3.121(4) 147.7 . yes
N14 H14A S10 0.91 2.72 3.532(3) 149.7 2_645 yes
N14 H14B S1 0.91 2.71 3.541(3) 153.1 3_766 yes
N14 H14B N44A^a 0.91 2.61 3.076(8) 112.2 1_655 yes
N14 H14B S12B^b 0.91 2.92 3.417(9) 116.2 1_655 yes
N15 H15A Cl1 0.91 2.58 3.351(3) 142.7 . yes
N15 H15B S12A^a 0.91 2.64 3.464(3) 151.3 1_655 yes
N15 H15B N44B^b 0.91 2.07 2.93(3) 155.6 1_655 yes
N16 H16B S2 0.91 2.96 3.392(3) 111.0 . yes
N16 H16A S13 0.91 2.69 3.473(3) 144.3 2_655 yes
N16 H16B S11 0.91 2.67 3.496(3) 152.0 2_655 yes
N16 H16B S2 0.91 2.96 3.392(3) 111.0 . yes
N17 H17A S13 0.91 2.61 3.412(3) 148.0 2 yes
N17 H17B S3 0.91 2.73 3.559(3) 151.5 . yes
N18 H18A S4 0.91 2.67 3.402(3) 138.3 . yes
N18 H18B Cl2 0.91 2.45 3.303(3) 156.9 . yes
N19 H19A N44A^a 0.91 2.25 3.019(8) 142.4 . yes
N19 H19A S12B^b 0.91 2.40 3.129(9) 136.8 . yes
N19 H19B Cl2 0.91 2.52 3.364(3) 155.4 . yes
N20 H20A S8 0.91 2.71 3.536(3) 151.2 2_645 yes
N20 H20B N35 0.91 2.30 3.165(4) 159.5 . yes
N21 H21A N38 0.91 2.41 3.166(5) 140.3 . yes
N21 H21B N39 0.91 2.31 3.182(4) 160.6 . yes
N22 H22A N46A^a 0.91 2.36 3.096(9) 138.4 . yes
N22 H22A S14B^b 0.91 2.49 3.208(6) 135.9 . yes
N22 H22B Cl2 0.91 2.55 3.411(3) 157.6 1_655 yes
N23 H23A N40 0.91 2.31 3.107(4) 146.5 . yes
N23 H23B S7 0.91 2.77 3.585(3) 149.3 . yes
N24 H24A S5 0.91 2.71 3.431(3) 136.6 . yes
N24 H24B Cl2 0.91 2.44 3.309(3) 158.6 1_655 yes
N29 H29A N37 0.91 2.21 2.994(4) 143.5 . yes
N29 H29B Cl1 0.91 2.51 3.372(3) 159.2 4_575 yes
N30 H30A N43 0.91 2.40 3.141(4) 138.5 . yes
N30 H30B N39 0.91 2.30 3.172(4) 161.4 . yes
N31 H31A N42 0.91 2.23 3.058(4) 151.0 . yes
N31 H31B S7 0.91 2.82 3.628(3) 148.1 . yes
N31 H31B S5 0.91 3.00 3.487(3) 115.1 . yes
N32 H32A S9 0.91 2.68 3.440(3) 142.3 4_675 yes
N32 H32B Cl1 0.91 2.49 3.326(3) 152.5 4_575 yes
C1 H1C S12A^a 0.99 2.99 3.544(4) 116.8 3_676 yes
C1 H1D N41 0.99 2.56 3.288(5) 130.6 . yes
C2 H2C S12A^a 0.99 2.90 3.410(4) 113.1 3_676 yes
C4 H4C S12B^b 0.99 2.99 3.657(10) 126.1 3_666 yes
C4 H4D S14A^a 0.99 2.91 3.680(4) 135.1 4_576 yes
C5 H5D S13 0.99 2.96 3.642(3) 127.1 2_655 yes
C6 H6C S2 0.99 2.99 3.730(3) 132.2 . yes
C9 H9C N41 0.99 2.63 3.457(5) 141.1 . yes
C11 H11D S9 0.99 2.90 3.432(3) 114.3 3_666 yes
C16 H16D S13 0.99 3.03 3.624(4) 119.9 2_655 yes
C17 H17C S4 0.99 2.99 3.725(3) 131.7 . yes
C19 H19D S14A^a 0.99 2.93 3.431(4) 112.4 2_645 yes
C19 H19D N46B^b 0.99 2.68 3.362(12) 126.4 2_645 yes
C20 H20C N44A^a 0.99 2.66 3.380(9) 129.7 . yes
C20 H20C S12B^b 0.99 2.67 3.411(11) 131.4 . yes
C20 H20D S14A^a 0.99 2.99 3.569(4) 118.1 2_645 yes
C21 H21C N46A^a 0.99 2.68 3.393(10) 129.4 . yes
C21 H21C S14B^b 0.99 2.77 3.499(7) 130.5 . yes
C23 H23C S5 0.99 2.94 3.689(4) 133.0 . yes
C24 H24D S6 0.99 2.97 3.721(4) 133.8 2_655 yes
C31 H31C S9 0.99 2.96 3.731(3) 135.3 4_675 yes
N25A^a H25A^a N46A^a 0.91 2.19 2.818(19) 125.8 1_455 yes
N25A^a H25B^a N45 0.91 2.67 3.57(2) 174.5 . yes
N26A^a H26A^a S5 0.91 2.95 3.760(3) 149.4 . yes
N26A^a H26B^a N36 0.91 2.24 3.083(4) 154.6 . yes
N27A^a H27A^a S14A^a 0.91 2.83 3.575(16) 140.1 1_455 yes
N27A^a H27B^a S5 0.91 2.84 3.673(15) 152.7 . yes
N28A^a H28A^a N40 0.91 2.65 3.192(5) 118.8 1_455 yes
N28A^a H28B^a S4 0.91 2.53 3.418(4) 164.8 . yes
C25A^a H25C^a S8 0.99 2.96 3.75(2) 138.2 2_645 yes
C26A^a H26C^a N37 0.99 2.38 3.252(6) 146.4 . yes
C26A^a H26D^a N38 0.99 2.68 3.209(7) 113.9 . yes
N25B^b H25E^b S14B^b 0.91 2.51 3.379(8) 158.7 1_455 yes
N25B^b H25F^b N37 0.91 2.39 3.161(8) 142.2 . yes
N25B^b H25F^b N45 0.91 2.50 2.945(7) 110.7 . yes
N26B^b H26E^b S5 0.91 2.95 3.760(3) 149.4 . yes
N26B^b H26F^b N36 0.91 2.24 3.083(4) 154.6 . yes
N27B^b H27E^b S5 0.91 2.56 3.234(8) 131.0 . yes
N27B^b H27F^b N42 0.91 2.29 3.140(9) 155.8 . yes
N28B^b H28E^b N40 0.91 2.65 3.192(5) 118.8 1_455 yes
N28B^b H28E^b S14B^b 0.91 2.99 3.804(7) 149.6 1_455 yes
N28B^b H28F^b S4 0.91 2.53 3.418(4) 164.8 . yes
C26B^b H26H^b N37 0.99 2.53 3.252(6) 129.8 . yes
